data_4328384
loop_
_publ_author_name
'Qing-Yan Liu'
'Wu-Fang Wang'
'Yu-Ling Wang'
'Zeng-Mei Shan'
'Ming-Sheng Wang'
'Jinkui Tang'

_publ_contact_author_address
;
College of Chemistry and Chemical Engineering,
Jiangxi Normal University,
Nanchang, Jiangxi 330022,
P. R. China
;
_publ_contact_author_email qyliuchem@hotmail.com
_publ_contact_author_fax +86-791-88120387
_publ_contact_author_name 'Qing-Yan Liu'
_publ_contact_author_phone +86-791-88120387
_publ_section_title
;
 Diversity of Lanthanide(III)-Organic Extended Frameworks with a
 4,8-Disulfonyl-2,6-naphthalenedicarboxylic Acid Ligand: Syntheses,
 Structures, and Magnetic and Luminescent Properties
;
_journal_name_full 'Inorganic Chemistry'
_journal_page_first 2381
_journal_page_last 2392
_journal_paper_doi 10.1021/ic2023727
_journal_volume 51
_journal_year 2012
_chemical_formula_sum 'C12 H15 Nd O15 S2'
_chemical_formula_weight 607.60
_chemical_name_systematic
; 
 ? 
;
_space_group_IT_number 2
_symmetry_cell_setting triclinic
_symmetry_space_group_name_Hall '-P 1'
_symmetry_space_group_name_H-M 'P -1'
_atom_sites_solution_hydrogens geom
_atom_sites_solution_primary direct
_atom_sites_solution_secondary difmap
_audit_creation_method SHELXL-97
_cell_angle_alpha 84.2090(10)
_cell_angle_beta 76.6360(10)
_cell_angle_gamma 89.8110(10)
_cell_formula_units_Z 2
_cell_length_a 7.02170(10)
_cell_length_b 10.9089(2)
_cell_length_c 12.1681(2)
_cell_measurement_reflns_used 7391
_cell_measurement_temperature 296(2)
_cell_measurement_theta_max 27.65
_cell_measurement_theta_min 2.42
_cell_volume 902.00(3)
_computing_cell_refinement 'Bruker SMART'
_computing_data_collection 'Bruker SMART'
_computing_data_reduction 'Bruker SAINT'
_computing_molecular_graphics 'Bruker SHELXTL'
_computing_publication_material 'Bruker SHELXTL'
_computing_structure_refinement 'SHELXL-97 (Sheldrick, 1997)'
_computing_structure_solution 'SHELXS-97 (Sheldrick, 1990)'
_diffrn_ambient_temperature 296(2)
_diffrn_measured_fraction_theta_full 0.988
_diffrn_measured_fraction_theta_max 0.988
_diffrn_measurement_device_type 'CCD area detector'
_diffrn_measurement_method 'phi and omega scans'
_diffrn_radiation_monochromator graphite
_diffrn_radiation_source 'fine-focus sealed tube'
_diffrn_radiation_type MoK\a
_diffrn_radiation_wavelength 0.71073
_diffrn_reflns_av_R_equivalents 0.0315
_diffrn_reflns_av_sigmaI/netI 0.0374
_diffrn_reflns_limit_h_max 9
_diffrn_reflns_limit_h_min -8
_diffrn_reflns_limit_k_max 13
_diffrn_reflns_limit_k_min -14
_diffrn_reflns_limit_l_max 15
_diffrn_reflns_limit_l_min -15
_diffrn_reflns_number 12175
_diffrn_reflns_theta_full 27.67
_diffrn_reflns_theta_max 27.67
_diffrn_reflns_theta_min 1.73
_exptl_absorpt_coefficient_mu 3.193
_exptl_absorpt_correction_T_max 0.6635
_exptl_absorpt_correction_T_min 0.4684
_exptl_absorpt_correction_type multi-scan
_exptl_absorpt_process_details '(SADABS; Bruker 2008)'
_exptl_crystal_colour colorless
_exptl_crystal_density_diffrn 2.237
_exptl_crystal_description block
_exptl_crystal_F_000 598
_exptl_crystal_size_max 0.28
_exptl_crystal_size_mid 0.19
_exptl_crystal_size_min 0.14
_refine_diff_density_max 0.823
_refine_diff_density_min -0.678
_refine_diff_density_rms 0.114
_refine_ls_extinction_method none
_refine_ls_goodness_of_fit_ref 1.003
_refine_ls_hydrogen_treatment constr
_refine_ls_matrix_type full
_refine_ls_number_parameters 271
_refine_ls_number_reflns 4155
_refine_ls_number_restraints 0
_refine_ls_restrained_S_all 1.003
_refine_ls_R_factor_all 0.0272
_refine_ls_R_factor_gt 0.0251
_refine_ls_shift/su_max 0.000
_refine_ls_shift/su_mean 0.000
_refine_ls_structure_factor_coef Fsqd
_refine_ls_weighting_details 'calc w=1/[\s^2^(Fo^2^)+(0.0211P)^2^+1.6872P] where P=(Fo^2^+2Fc^2^)/3'
_refine_ls_weighting_scheme calc
_refine_ls_wR_factor_gt 0.0573
_refine_ls_wR_factor_ref 0.0594
_reflns_number_gt 3930
_reflns_number_total 4155
_reflns_threshold_expression >2sigma(I)
_cod_data_source_file ic2023727_si_001_3.cif
_cod_data_source_block Nd
_cod_database_code 4328384

loop_
_symmetry_equiv_pos_as_xyz
'x, y, z'
'-x, -y, -z'

loop_
_atom_site_label
_atom_site_type_symbol
_atom_site_fract_x
_atom_site_fract_y
_atom_site_fract_z
_atom_site_U_iso_or_equiv
_atom_site_adp_type
_atom_site_occupancy
_atom_site_symmetry_multiplicity
_atom_site_calc_flag
_atom_site_refinement_flags
Nd1 Nd 0.21409(2) 0.604177(13) 0.211955(12) 0.01344(6) Uani 1 1 d .
S1 S 0.27658(11) 0.75547(6) -0.09580(6) 0.01444(14) Uani 1 1 d .
S2 S 0.42642(11) 0.69577(7) 0.45938(6) 0.01605(15) Uani 1 1 d .
O1 O 0.6432(3) 1.1839(2) -0.16923(19) 0.0198(5) Uani 1 1 d .
O2 O 0.4319(3) 1.3317(2) -0.12865(19) 0.0205(5) Uani 1 1 d .
O3 O 0.2215(4) 0.6780(2) 0.01179(18) 0.0227(5) Uani 1 1 d .
O4 O 0.1644(4) 0.7186(2) -0.17430(19) 0.0242(5) Uani 1 1 d .
O5 O 0.4870(3) 0.7573(2) -0.1427(2) 0.0272(5) Uani 1 1 d .
O6 O 0.0622(4) 1.2017(2) 0.3212(3) 0.0378(7) Uani 1 1 d .
H6 H -0.0181 1.2209 0.2835 0.057 Uiso 1 1 calc R
O7 O -0.0122(4) 1.0126(2) 0.2894(3) 0.0388(7) Uani 1 1 d .
O8 O 0.3010(4) 0.6552(2) 0.38939(19) 0.0244(5) Uani 1 1 d .
O9 O 0.3573(4) 0.6449(2) 0.57702(19) 0.0249(5) Uani 1 1 d .
O10 O 0.6316(4) 0.6731(2) 0.4157(2) 0.0353(6) Uani 1 1 d .
O11 O -0.1033(3) 0.5391(2) 0.1669(2) 0.0279(5) Uani 1 1 d .
H11A H -0.2108 0.5763 0.1706 0.042 Uiso 1 1 d R
H11B H -0.1313 0.4625 0.1766 0.042 Uiso 1 1 d R
O12 O 0.2671(4) 0.4309(2) 0.0900(2) 0.0316(6) Uani 1 1 d .
H12A H 0.3272 0.3643 0.0999 0.047 Uiso 1 1 d R
H12B H 0.2586 0.4429 0.0212 0.047 Uiso 1 1 d R
O13 O -0.0001(4) 0.4826(3) 0.3798(2) 0.0407(7) Uani 1 1 d .
H13A H -0.1175 0.4562 0.3914 0.061 Uiso 1 1 d R
H13B H -0.0013 0.4849 0.4496 0.061 Uiso 1 1 d R
O14 O 0.4073(4) 0.4352(2) 0.2813(2) 0.0331(6) Uani 1 1 d .
H14A H 0.4320 0.3697 0.2485 0.050 Uiso 1 1 d R
H14B H 0.4575 0.4316 0.3387 0.050 Uiso 1 1 d R
O15 O -0.0355(3) 0.7563(2) 0.2699(2) 0.0252(5) Uani 1 1 d .
H15A H -0.1412 0.7328 0.3173 0.038 Uiso 1 1 d R
H15B H -0.0170 0.8339 0.2639 0.038 Uiso 1 1 d R
C1 C 0.1317(4) 1.1529(3) -0.0289(2) 0.0162(6) Uani 1 1 d .
H1 H 0.1072 1.2345 -0.0154 0.019 Uiso 1 1 calc R
C2 C 0.3140(4) 1.1213(3) -0.0860(2) 0.0149(6) Uani 1 1 d .
C3 C 0.3567(4) 0.9976(3) -0.1051(3) 0.0173(6) Uani 1 1 d .
H3 H 0.4816 0.9767 -0.1427 0.021 Uiso 1 1 calc R
C4 C 0.2134(4) 0.9090(3) -0.0678(2) 0.0145(6) Uani 1 1 d .
C5 C 0.0196(4) 0.9372(3) -0.0099(2) 0.0143(6) Uani 1 1 d .
C6 C 0.4725(4) 1.2175(3) -0.1309(2) 0.0155(6) Uani 1 1 d .
C7 C 0.3406(5) 1.1132(3) 0.4374(3) 0.0195(6) Uani 1 1 d .
H7 H 0.3215 1.1977 0.4294 0.023 Uiso 1 1 calc R
C8 C 0.2307(5) 1.0353(3) 0.3940(3) 0.0194(6) Uani 1 1 d .
C9 C 0.2594(5) 0.9080(3) 0.4047(3) 0.0191(6) Uani 1 1 d .
H9 H 0.1821 0.8563 0.3760 0.023 Uiso 1 1 calc R
C10 C 0.3984(5) 0.8586(3) 0.4566(3) 0.0179(6) Uani 1 1 d .
C11 C 0.5158(5) 0.9354(3) 0.5053(3) 0.0180(6) Uani 1 1 d .
C12 C 0.0816(5) 1.0805(3) 0.3296(3) 0.0235(7) Uani 1 1 d .

loop_
_atom_site_aniso_label
_atom_site_aniso_U_11
_atom_site_aniso_U_22
_atom_site_aniso_U_33
_atom_site_aniso_U_23
_atom_site_aniso_U_13
_atom_site_aniso_U_12
Nd1 0.01223(9) 0.01244(9) 0.01549(9) -0.00071(6) -0.00319(6) -0.00160(6)
S1 0.0151(3) 0.0115(3) 0.0166(3) -0.0014(3) -0.0037(3) 0.0009(3)
S2 0.0175(4) 0.0129(3) 0.0183(4) -0.0017(3) -0.0052(3) -0.0014(3)
O1 0.0136(11) 0.0172(11) 0.0261(12) -0.0032(9) 0.0009(9) -0.0021(9)
O2 0.0142(11) 0.0150(11) 0.0307(12) -0.0005(9) -0.0025(9) -0.0016(8)
O3 0.0330(13) 0.0176(11) 0.0179(11) 0.0027(9) -0.0088(10) -0.0001(10)
O4 0.0350(14) 0.0170(11) 0.0260(12) -0.0045(9) -0.0171(10) 0.0030(10)
O5 0.0167(12) 0.0209(12) 0.0403(14) -0.0053(10) 0.0019(10) 0.0040(9)
O6 0.0458(17) 0.0190(13) 0.0617(18) -0.0023(12) -0.0400(15) 0.0059(12)
O7 0.0463(17) 0.0246(14) 0.0594(18) -0.0065(12) -0.0401(15) 0.0035(12)
O8 0.0394(14) 0.0167(11) 0.0227(12) -0.0037(9) -0.0174(11) -0.0022(10)
O9 0.0327(14) 0.0236(12) 0.0194(11) 0.0031(9) -0.0101(10) -0.0049(10)
O10 0.0207(13) 0.0276(14) 0.0530(17) -0.0100(12) 0.0035(12) 0.0019(11)
O11 0.0178(12) 0.0182(12) 0.0502(16) -0.0025(10) -0.0135(11) -0.0008(9)
O12 0.0482(16) 0.0243(13) 0.0271(13) -0.0101(10) -0.0155(12) 0.0123(12)
O13 0.0297(15) 0.063(2) 0.0274(14) 0.0100(13) -0.0075(11) -0.0249(14)
O14 0.0442(16) 0.0280(14) 0.0344(14) -0.0075(11) -0.0221(12) 0.0159(12)
O15 0.0168(11) 0.0195(12) 0.0379(14) -0.0063(10) -0.0019(10) -0.0018(9)
C1 0.0171(15) 0.0135(14) 0.0180(14) -0.0022(11) -0.0038(12) -0.0008(12)
C2 0.0158(14) 0.0127(14) 0.0155(13) 0.0011(11) -0.0034(11) -0.0022(11)
C3 0.0130(14) 0.0169(15) 0.0207(15) -0.0016(11) -0.0015(11) -0.0002(11)
C4 0.0148(14) 0.0114(13) 0.0171(14) -0.0014(10) -0.0035(11) 0.0017(11)
C5 0.0126(14) 0.0142(14) 0.0155(13) -0.0013(11) -0.0020(11) -0.0031(11)
C6 0.0138(14) 0.0166(14) 0.0157(13) 0.0011(11) -0.0040(11) -0.0037(11)
C7 0.0269(17) 0.0114(14) 0.0226(15) 0.0002(11) -0.0114(13) 0.0014(12)
C8 0.0205(16) 0.0196(16) 0.0217(15) -0.0018(12) -0.0126(13) 0.0022(13)
C9 0.0200(16) 0.0195(15) 0.0206(15) -0.0034(12) -0.0096(12) -0.0027(12)
C10 0.0206(16) 0.0129(14) 0.0212(15) -0.0025(11) -0.0067(12) -0.0015(12)
C11 0.0180(15) 0.0177(16) 0.0205(15) -0.0044(12) -0.0080(12) -0.0014(12)
C12 0.0260(17) 0.0191(16) 0.0287(17) -0.0010(13) -0.0137(14) 0.0028(13)

loop_
_atom_type_symbol
_atom_type_description
_atom_type_scat_dispersion_real
_atom_type_scat_dispersion_imag
_atom_type_scat_source
C C 0.0033 0.0016 'International Tables Vol C Tables 4.2.6.8 and 6.1.1.4'
H H 0.0000 0.0000 'International Tables Vol C Tables 4.2.6.8 and 6.1.1.4'
N N 0.0061 0.0033 'International Tables Vol C Tables 4.2.6.8 and 6.1.1.4'
O O 0.0106 0.0060 'International Tables Vol C Tables 4.2.6.8 and 6.1.1.4'
S S 0.1246 0.1234 'International Tables Vol C Tables 4.2.6.8 and 6.1.1.4'
Nd Nd -0.1943 3.0179 'International Tables Vol C Tables 4.2.6.8 and 6.1.1.4'

loop_
_geom_angle_atom_site_label_1
_geom_angle_atom_site_label_2
_geom_angle_atom_site_label_3
_geom_angle
_geom_angle_site_symmetry_1
_geom_angle_site_symmetry_3
O15 Nd1 O3 88.40(8) . .
O15 Nd1 O14 144.56(8) . .
O3 Nd1 O14 127.02(8) . .
O15 Nd1 O1 69.15(7) . 2_675
O3 Nd1 O1 70.97(7) . 2_675
O14 Nd1 O1 119.30(8) . 2_675
O15 Nd1 O8 80.52(8) . .
O3 Nd1 O8 145.12(8) . .
O14 Nd1 O8 70.48(8) . .
O1 Nd1 O8 74.17(7) 2_675 .
O15 Nd1 O12 138.22(8) . .
O3 Nd1 O12 68.84(8) . .
O14 Nd1 O12 66.66(8) . .
O1 Nd1 O12 128.67(8) 2_675 .
O8 Nd1 O12 137.13(8) . .
O15 Nd1 O13 80.09(9) . .
O3 Nd1 O13 140.35(8) . .
O14 Nd1 O13 71.32(9) . .
O1 Nd1 O13 135.93(9) 2_675 .
O8 Nd1 O13 70.15(8) . .
O12 Nd1 O13 95.30(9) . .
O15 Nd1 O2 121.25(7) . 2_675
O3 Nd1 O2 76.13(8) . 2_675
O14 Nd1 O2 74.92(8) . 2_675
O1 Nd1 O2 52.15(7) 2_675 2_675
O8 Nd1 O2 81.63(8) . 2_675
O12 Nd1 O2 87.80(8) . 2_675
O13 Nd1 O2 141.50(8) . 2_675
O15 Nd1 O11 70.66(8) . .
O3 Nd1 O11 71.23(8) . .
O14 Nd1 O11 115.76(8) . .
O1 Nd1 O11 124.48(7) 2_675 .
O8 Nd1 O11 133.19(8) . .
O12 Nd1 O11 69.00(8) . .
O13 Nd1 O11 69.15(8) . .
O2 Nd1 O11 144.98(8) 2_675 .
O15 Nd1 C6 94.84(8) . 2_675
O3 Nd1 C6 71.28(8) . 2_675
O14 Nd1 C6 97.83(9) . 2_675
O1 Nd1 C6 25.70(8) 2_675 2_675
O8 Nd1 C6 76.81(8) . 2_675
O12 Nd1 C6 109.15(9) . 2_675
O13 Nd1 C6 146.95(9) . 2_675
O2 Nd1 C6 26.46(8) 2_675 2_675
O11 Nd1 C6 139.98(8) . 2_675
O5 S1 O4 113.06(15) . .
O5 S1 O3 111.89(14) . .
O4 S1 O3 110.05(14) . .
O5 S1 C4 106.37(14) . .
O4 S1 C4 107.83(13) . .
O3 S1 C4 107.34(14) . .
O10 S2 O9 112.21(16) . .
O10 S2 O8 113.48(16) . .
O9 S2 O8 110.91(14) . .
O10 S2 C10 107.55(15) . .
O9 S2 C10 106.67(14) . .
O8 S2 C10 105.50(14) . .
C6 O1 Nd1 94.88(18) . 2_675
C6 O2 Nd1 91.77(17) . 2_675
S1 O3 Nd1 157.92(15) . .
C12 O6 H6 109.5 . .
S2 O8 Nd1 156.63(16) . .
Nd1 O11 H11A 131.1 . .
Nd1 O11 H11B 117.0 . .
H11A O11 H11B 106.4 . .
Nd1 O12 H12A 127.8 . .
Nd1 O12 H12B 120.0 . .
H12A O12 H12B 109.5 . .
Nd1 O13 H13A 131.2 . .
Nd1 O13 H13B 128.0 . .
H13A O13 H13B 95.4 . .
Nd1 O14 H14A 122.5 . .
Nd1 O14 H14B 127.8 . .
H14A O14 H14B 109.7 . .
Nd1 O15 H15A 118.9 . .
Nd1 O15 H15B 126.0 . .
H15A O15 H15B 112.5 . .
C2 C1 C5 120.8(3) . 2_575
C2 C1 H1 119.6 . .
C5 C1 H1 119.6 2_575 .
C1 C2 C3 120.8(3) . .
C1 C2 C6 120.8(3) . .
C3 C2 C6 118.4(3) . .
C4 C3 C2 119.5(3) . .
C4 C3 H3 120.2 . .
C2 C3 H3 120.2 . .
C3 C4 C5 122.0(3) . .
C3 C4 S1 117.1(2) . .
C5 C4 S1 120.8(2) . .
C1 C5 C4 123.1(3) 2_575 .
C1 C5 C5 119.3(3) 2_575 2_575
C4 C5 C5 117.5(3) . 2_575
O1 C6 O2 121.2(3) . .
O1 C6 C2 118.9(3) . .
O2 C6 C2 119.9(3) . .
O1 C6 Nd1 59.42(15) . 2_675
O2 C6 Nd1 61.77(15) . 2_675
C2 C6 Nd1 177.7(2) . 2_675
C8 C7 C11 120.0(3) . 2_676
C8 C7 H7 120.0 . .
C11 C7 H7 120.0 2_676 .
C7 C8 C9 120.5(3) . .
C7 C8 C12 122.7(3) . .
C9 C8 C12 116.8(3) . .
C10 C9 C8 121.1(3) . .
C10 C9 H9 119.4 . .
C8 C9 H9 119.4 . .
C9 C10 C11 120.9(3) . .
C9 C10 S2 116.5(2) . .
C11 C10 S2 122.6(2) . .
C11 C11 C7 120.1(3) 2_676 2_676
C11 C11 C10 117.4(3) 2_676 .
C7 C11 C10 122.5(3) 2_676 .
O7 C12 O6 123.0(3) . .
O7 C12 C8 122.9(3) . .
O6 C12 C8 114.1(3) . .

loop_
_geom_bond_atom_site_label_1
_geom_bond_atom_site_label_2
_geom_bond_distance
_geom_bond_site_symmetry_2
Nd1 O15 2.443(2) .
Nd1 O3 2.476(2) .
Nd1 O14 2.480(2) .
Nd1 O1 2.480(2) 2_675
Nd1 O8 2.490(2) .
Nd1 O12 2.494(2) .
Nd1 O13 2.498(3) .
Nd1 O2 2.530(2) 2_675
Nd1 O11 2.534(2) .
Nd1 C6 2.870(3) 2_675
S1 O5 1.455(2) .
S1 O4 1.457(2) .
S1 O3 1.457(2) .
S1 C4 1.777(3) .
S2 O10 1.445(3) .
S2 O9 1.454(2) .
S2 O8 1.456(2) .
S2 C10 1.785(3) .
O1 C6 1.249(4) .
O1 Nd1 2.480(2) 2_675
O2 C6 1.279(4) .
O2 Nd1 2.530(2) 2_675
O6 C12 1.325(4) .
O6 H6 0.8200 .
O7 C12 1.203(4) .
O11 H11A 0.8500 .
O11 H11B 0.8500 .
O12 H12A 0.8500 .
O12 H12B 0.8500 .
O13 H13A 0.8500 .
O13 H13B 0.8500 .
O14 H14A 0.8500 .
O14 H14B 0.8500 .
O15 H15A 0.8500 .
O15 H15B 0.8500 .
C1 C2 1.369(4) .
C1 C5 1.414(4) 2_575
C1 H1 0.9300 .
C2 C3 1.411(4) .
C2 C6 1.500(4) .
C3 C4 1.364(4) .
C3 H3 0.9300 .
C4 C5 1.428(4) .
C5 C1 1.414(4) 2_575
C5 C5 1.431(6) 2_575
C6 Nd1 2.870(3) 2_675
C7 C8 1.372(4) .
C7 C11 1.425(4) 2_676
C7 H7 0.9300 .
C8 C9 1.400(4) .
C8 C12 1.500(4) .
C9 C10 1.362(4) .
C9 H9 0.9300 .
C10 C11 1.437(4) .
C11 C11 1.423(6) 2_676
C11 C7 1.425(4) 2_676

loop_
_geom_hbond_atom_site_label_D
_geom_hbond_atom_site_label_H
_geom_hbond_atom_site_label_A
_geom_hbond_distance_DH
_geom_hbond_distance_HA
_geom_hbond_distance_DA
_geom_hbond_angle_DHA
_geom_hbond_site_symmetry_A
O6 H6 O4 0.82 1.92 2.734(3) 169.0 2_575
O11 H11A O2 0.85 1.98 2.805(3) 162.6 2_575
O11 H11B O4 0.85 1.99 2.835(3) 170.3 2_565
O12 H12A O5 0.85 1.97 2.798(3) 162.8 2_665
O12 H12B O2 0.85 2.38 2.956(3) 125.0 1_545
O13 H13A O9 0.85 1.96 2.787(3) 165.5 2_566
O13 H13B O13 0.85 2.14 2.987(5) 172.2 2_566
O14 H14A O5 0.85 1.98 2.816(3) 167.5 2_665
O14 H14B O9 0.85 1.97 2.734(3) 149.2 2_666
O15 H15A O10 0.85 1.84 2.685(4) 176.5 1_455
O15 H15B O7 0.85 2.01 2.839(3) 165.8 .
